data_7129781
loop_
_publ_author_name
'Zhu, Zhou-Hao'
'Ding, Yi-Xuan'
'Zhou, Yong-Gui'

_publ_section_title
;
 Transfer-catalyst-free biomimetic asymmetric reduction of 3-sulfonyl
 coumarins with a regenerable NAD(P)H model.
;
_journal_issue 24
_journal_name_full 'Chemical communications (Cambridge, England)'
_journal_page_first 3973
_journal_page_last 3976
_journal_paper_doi 10.1039/d1cc06896b
_journal_volume 58
_journal_year 2022
_chemical_absolute_configuration ad
_chemical_formula_sum 'C22 H17 F O4 S'
_chemical_formula_weight 396.41
_space_group_crystal_system monoclinic
_space_group_IT_number 4
_space_group_name_Hall 'P 2yb'
_space_group_name_H-M_alt 'P 1 21 1'
_atom_sites_solution_hydrogens geom
_audit_creation_method SHELXL-2013
_audit_update_record
;
2021-03-11 deposited with the CCDC.	2022-02-18 downloaded from the CCDC.
;
_cell_angle_alpha 90
_cell_angle_beta 99.1170(10)
_cell_angle_gamma 90
_cell_formula_units_Z 4
_cell_length_a 8.3425(2)
_cell_length_b 24.9386(7)
_cell_length_c 9.4740(3)
_cell_measurement_reflns_used 9950
_cell_measurement_temperature 293(2)
_cell_measurement_theta_max 54.289
_cell_measurement_theta_min 4.651
_cell_volume 1946.17(9)
_computing_cell_refinement 'Bruker SAINT'
_computing_data_collection 'Bruker APEX2'
_computing_data_reduction 'Bruker SAINT'
_computing_molecular_graphics 'Bruker SHELXTL'
_computing_publication_material 'Bruker SHELXTL'
_computing_structure_refinement 'SHELXL-2013 (Sheldrick, 2013)'
_computing_structure_solution 'SHELXS-97 (Sheldrick 2008)'
_diffrn_ambient_temperature 293(2)
_diffrn_measured_fraction_theta_full 0.991
_diffrn_measured_fraction_theta_max 0.991
_diffrn_measurement_device_type 'Bruker APEX-II CCD'
_diffrn_measurement_method '\f and \w scans'
_diffrn_radiation_type MoK\a
_diffrn_radiation_wavelength 0.71073
_diffrn_reflns_av_R_equivalents 0.0238
_diffrn_reflns_av_unetI/netI 0.0311
_diffrn_reflns_Laue_measured_fraction_full 0.991
_diffrn_reflns_Laue_measured_fraction_max 0.991
_diffrn_reflns_limit_h_max 10
_diffrn_reflns_limit_h_min -10
_diffrn_reflns_limit_k_max 30
_diffrn_reflns_limit_k_min -30
_diffrn_reflns_limit_l_max 11
_diffrn_reflns_limit_l_min -9
_diffrn_reflns_number 20019
_diffrn_reflns_point_group_measured_fraction_full 0.990
_diffrn_reflns_point_group_measured_fraction_max 0.990
_diffrn_reflns_theta_full 25.242
_diffrn_reflns_theta_max 25.999
_diffrn_reflns_theta_min 2.473
_exptl_absorpt_coefficient_mu 0.201
_exptl_absorpt_correction_T_max 0.7456
_exptl_absorpt_correction_T_min 0.6411
_exptl_absorpt_correction_type multi-scan
_exptl_absorpt_process_details sadabs
_exptl_crystal_colour colorless
_exptl_crystal_density_diffrn 1.353
_exptl_crystal_description prismatic
_exptl_crystal_F_000 824
_exptl_crystal_size_max 0.200
_exptl_crystal_size_mid 0.150
_exptl_crystal_size_min 0.120
_refine_diff_density_max 0.157
_refine_diff_density_min -0.165
_refine_diff_density_rms 0.025
_refine_ls_abs_structure_details
; 
 Flack x determined using 2944 quotients [(I+)-(I-)]/[(I+)+(I-)] 
 (Parsons and Flack (2004), Acta Cryst. A60, s61). 
;
_refine_ls_abs_structure_Flack 0.020(18)
_refine_ls_extinction_coef 0.018(4)
_refine_ls_extinction_expression Fc^*^=kFc[1+0.001xFc^2^\l^3^/sin(2\q)]^-1/4^
_refine_ls_extinction_method SHELXL
_refine_ls_goodness_of_fit_ref 1.020
_refine_ls_hydrogen_treatment constr
_refine_ls_matrix_type full
_refine_ls_number_parameters 508
_refine_ls_number_reflns 7567
_refine_ls_number_restraints 1
_refine_ls_restrained_S_all 1.020
_refine_ls_R_factor_all 0.0404
_refine_ls_R_factor_gt 0.0333
_refine_ls_shift/su_max 0.001
_refine_ls_shift/su_mean 0.000
_refine_ls_structure_factor_coef Fsqd
_refine_ls_weighting_details 'w=1/[\s^2^(Fo^2^)+(0.0432P)^2^+0.1616P] where P=(Fo^2^+2Fc^2^)/3'
_refine_ls_weighting_scheme calc
_refine_ls_wR_factor_gt 0.0780
_refine_ls_wR_factor_ref 0.0838
_reflns_Friedel_coverage 0.951
_reflns_Friedel_fraction_full 0.990
_reflns_Friedel_fraction_max 0.989
_reflns_number_gt 6742
_reflns_number_total 7567
_reflns_threshold_expression 'I > 2\s(I)'
_cod_data_source_file d1cc06896b2.cif
_cod_data_source_block mo_d8v21165_0m
_cod_depositor_comments 'Adding full bibliography for 7129781.cif.'
_cod_original_sg_symbol_H-M 'P 21'
_cod_database_code 7129781
_shelx_space_group_comment
; 
The symmetry employed for this shelxl refinement is uniquely defined 
by the following loop, which should always be used as a source of 
symmetry information in preference to the above space-group names. 
They are only intended as comments. 
;
_shelx_estimated_absorpt_t_min 0.961
_shelx_estimated_absorpt_t_max 0.976
_shelxl_version_number 2013-4

loop_
_space_group_symop_operation_xyz
'x, y, z'
'-x, y+1/2, -z'

loop_
_atom_site_label
_atom_site_type_symbol
_atom_site_fract_x
_atom_site_fract_y
_atom_site_fract_z
_atom_site_U_iso_or_equiv
_atom_site_adp_type
_atom_site_occupancy
_atom_site_site_symmetry_order
_atom_site_calc_flag
_atom_site_refinement_flags_posn
_atom_site_refinement_flags_adp
_atom_site_refinement_flags_occupancy
_atom_site_disorder_assembly
_atom_site_disorder_group
S1 S 0.57040(9) 0.28057(3) 0.60535(9) 0.0524(2) Uani 1 1 d . . . . .
F1 F 0.9232(4) 0.49828(16) 0.1262(3) 0.1283(11) Uani 1 1 d . . . . .
O1 O 0.3596(3) 0.34082(12) 0.3073(3) 0.0807(8) Uani 1 1 d . . . . .
O2 O 0.3569(3) 0.39722(9) 0.4850(2) 0.0586(5) Uani 1 1 d . . . . .
O3 O 0.5086(3) 0.23823(8) 0.5092(3) 0.0685(6) Uani 1 1 d . . . . .
O4 O 0.7243(3) 0.27386(9) 0.6952(3) 0.0682(6) Uani 1 1 d . . . . .
C1 C 0.4282(4) 0.35763(13) 0.4190(3) 0.0550(7) Uani 1 1 d . . . . .
C2 C 0.5917(4) 0.33838(11) 0.4924(3) 0.0498(7) Uani 1 1 d . . . . .
H2 H 0.6488 0.3254 0.4162 0.060 Uiso 1 1 calc R U . . .
C3 C 0.6963(4) 0.38413(11) 0.5666(3) 0.0523(7) Uani 1 1 d . . . . .
H3 H 0.7888 0.3682 0.6291 0.063 Uiso 1 1 calc R U . . .
C4 C 0.5959(4) 0.41424(11) 0.6587(3) 0.0547(7) Uani 1 1 d . . . . .
C5 C 0.6587(6) 0.43826(14) 0.7895(4) 0.0735(10) Uani 1 1 d . . . . .
H5 H 0.7693 0.4364 0.8241 0.088 Uiso 1 1 calc R U . . .
C6 C 0.5553(7) 0.46498(16) 0.8676(4) 0.0875(13) Uani 1 1 d . . . . .
H6 H 0.5983 0.4809 0.9542 0.105 Uiso 1 1 calc R U . . .
C7 C 0.3950(7) 0.46833(16) 0.8210(5) 0.0881(13) Uani 1 1 d . . . . .
H7 H 0.3283 0.4862 0.8754 0.106 Uiso 1 1 calc R U . . .
C8 C 0.3300(5) 0.44553(14) 0.6937(4) 0.0740(10) Uani 1 1 d . . . . .
H8 H 0.2192 0.4479 0.6604 0.089 Uiso 1 1 calc R U . . .
C9 C 0.4319(4) 0.41884(12) 0.6150(3) 0.0547(7) Uani 1 1 d . . . . .
C10 C 0.7616(4) 0.41763(12) 0.4549(4) 0.0565(7) Uani 1 1 d . . . . .
C11 C 0.8864(5) 0.39723(15) 0.3914(5) 0.0830(12) Uani 1 1 d . . . . .
H11 H 0.9335 0.3647 0.4234 0.100 Uiso 1 1 calc R U . . .
C12 C 0.9435(6) 0.4243(2) 0.2803(5) 0.0974(14) Uani 1 1 d . . . . .
H12 H 1.0275 0.4103 0.2377 0.117 Uiso 1 1 calc R U . . .
C13 C 0.8719(6) 0.4720(2) 0.2361(5) 0.0876(13) Uani 1 1 d . . . . .
C14 C 0.7523(5) 0.49448(18) 0.2984(5) 0.0843(11) Uani 1 1 d . . . . .
H14 H 0.7085 0.5276 0.2680 0.101 Uiso 1 1 calc R U . . .
C15 C 0.6968(4) 0.46693(14) 0.4086(4) 0.0677(9) Uani 1 1 d . . . . .
H15 H 0.6147 0.4818 0.4520 0.081 Uiso 1 1 calc R U . . .
C16 C 0.4238(4) 0.29639(11) 0.7127(3) 0.0490(7) Uani 1 1 d . . . . .
C17 C 0.4715(4) 0.31380(14) 0.8522(3) 0.0602(8) Uani 1 1 d . . . . .
H17 H 0.5810 0.3166 0.8905 0.072 Uiso 1 1 calc R U . . .
C18 C 0.3541(5) 0.32680(15) 0.9322(4) 0.0675(9) Uani 1 1 d . . . . .
H18 H 0.3854 0.3387 1.0255 0.081 Uiso 1 1 calc R U . . .
C19 C 0.1913(5) 0.32285(14) 0.8789(4) 0.0626(8) Uani 1 1 d . . . . .
C20 C 0.1467(4) 0.30404(14) 0.7405(4) 0.0624(8) Uani 1 1 d . . . . .
H20 H 0.0371 0.3004 0.7037 0.075 Uiso 1 1 calc R U . . .
C21 C 0.2608(4) 0.29066(13) 0.6565(3) 0.0563(8) Uani 1 1 d . . . . .
H21 H 0.2293 0.2780 0.5639 0.068 Uiso 1 1 calc R U . . .
C22 C 0.0638(6) 0.3394(2) 0.9674(5) 0.0933(14) Uani 1 1 d . . . . .
H22A H 0.0938 0.3264 1.0634 0.140 Uiso 1 1 calc R U . . .
H22B H -0.0391 0.3244 0.9265 0.140 Uiso 1 1 calc R U . . .
H22C H 0.0559 0.3777 0.9685 0.140 Uiso 1 1 calc R U . . .
S2 S 1.16010(9) 0.72884(3) 0.72304(8) 0.0520(2) Uani 1 1 d . . . . .
F2 F 1.3770(3) 0.51267(11) 0.1482(2) 0.0940(7) Uani 1 1 d . . . . .
O5 O 1.3689(3) 0.61405(11) 0.8285(3) 0.0704(6) Uani 1 1 d . . . . .
O6 O 1.1159(2) 0.58950(8) 0.7676(2) 0.0541(5) Uani 1 1 d . . . . .
O7 O 1.3030(3) 0.74522(10) 0.8176(3) 0.0741(7) Uani 1 1 d . . . . .
O8 O 1.0951(3) 0.76282(8) 0.6052(3) 0.0672(6) Uani 1 1 d . . . . .
C23 C 1.2419(3) 0.62216(12) 0.7535(3) 0.0483(6) Uani 1 1 d . . . . .
C24 C 1.2133(3) 0.66574(11) 0.6433(3) 0.0441(6) Uani 1 1 d . . . . .
H24 H 1.3174 0.6719 0.6104 0.053 Uiso 1 1 calc R U . . .
C25 C 1.0921(3) 0.64921(11) 0.5106(3) 0.0459(6) Uani 1 1 d . . . . .
H25 H 1.0585 0.6817 0.4555 0.055 Uiso 1 1 calc R U . . .
C26 C 0.9445(3) 0.62550(11) 0.5595(3) 0.0459(6) Uani 1 1 d . . . . .
C27 C 0.7874(4) 0.63153(14) 0.4857(4) 0.0628(8) Uani 1 1 d . . . . .
H27 H 0.7696 0.6507 0.4005 0.075 Uiso 1 1 calc R U . . .
C28 C 0.6574(4) 0.60885(17) 0.5392(5) 0.0752(11) Uani 1 1 d . . . . .
H28 H 0.5527 0.6131 0.4894 0.090 Uiso 1 1 calc R U . . .
C29 C 0.6810(4) 0.58051(16) 0.6638(5) 0.0763(11) Uani 1 1 d . . . . .
H29 H 0.5928 0.5653 0.6978 0.092 Uiso 1 1 calc R U . . .
C30 C 0.8337(4) 0.57437(13) 0.7391(4) 0.0634(8) Uani 1 1 d . . . . .
H30 H 0.8504 0.5551 0.8242 0.076 Uiso 1 1 calc R U . . .
C31 C 0.9628(3) 0.59727(11) 0.6861(3) 0.0468(6) Uani 1 1 d . . . . .
C32 C 1.1719(3) 0.61157(11) 0.4156(3) 0.0438(6) Uani 1 1 d . . . . .
C33 C 1.1805(4) 0.55698(12) 0.4386(4) 0.0603(8) Uani 1 1 d . . . . .
H33 H 1.1378 0.5424 0.5150 0.072 Uiso 1 1 calc R U . . .
C34 C 1.2521(4) 0.52322(14) 0.3493(4) 0.0651(9) Uani 1 1 d . . . . .
H34 H 1.2589 0.4865 0.3655 0.078 Uiso 1 1 calc R U . . .
C35 C 1.3118(4) 0.54570(15) 0.2378(4) 0.0608(8) Uani 1 1 d . . . . .
C36 C 1.3076(4) 0.59933(15) 0.2118(3) 0.0606(8) Uani 1 1 d . . . . .
H36 H 1.3503 0.6134 0.1348 0.073 Uiso 1 1 calc R U . . .
C37 C 1.2384(3) 0.63242(12) 0.3024(3) 0.0504(7) Uani 1 1 d . . . . .
H37 H 1.2364 0.6693 0.2871 0.060 Uiso 1 1 calc R U . . .
C38 C 1.0064(3) 0.71495(11) 0.8243(3) 0.0461(6) Uani 1 1 d . . . . .
C39 C 0.8458(3) 0.72332(13) 0.7675(3) 0.0497(6) Uani 1 1 d . . . . .
H39 H 0.8182 0.7374 0.6760 0.060 Uiso 1 1 calc R U . . .
C40 C 0.7264(4) 0.71077(13) 0.8470(3) 0.0520(7) Uani 1 1 d . . . . .
H40 H 0.6182 0.7170 0.8093 0.062 Uiso 1 1 calc R U . . .
C41 C 0.7656(4) 0.68906(13) 0.9821(3) 0.0544(7) Uani 1 1 d . . . . .
C42 C 0.9269(4) 0.68146(16) 1.0373(3) 0.0668(9) Uani 1 1 d . . . . .
H42 H 0.9541 0.6673 1.1287 0.080 Uiso 1 1 calc R U . . .
C43 C 1.0481(4) 0.69424(15) 0.9614(3) 0.0608(8) Uani 1 1 d . . . . .
H43 H 1.1564 0.6892 1.0008 0.073 Uiso 1 1 calc R U . . .
C44 C 0.6347(4) 0.67385(18) 1.0667(4) 0.0744(10) Uani 1 1 d . . . . .
H44A H 0.5332 0.6888 1.0223 0.112 Uiso 1 1 calc R U . . .
H44B H 0.6616 0.6875 1.1623 0.112 Uiso 1 1 calc R U . . .
H44C H 0.6258 0.6355 1.0697 0.112 Uiso 1 1 calc R U . . .

loop_
_atom_site_aniso_label
_atom_site_aniso_U_11
_atom_site_aniso_U_22
_atom_site_aniso_U_33
_atom_site_aniso_U_23
_atom_site_aniso_U_13
_atom_site_aniso_U_12
S1 0.0541(4) 0.0401(3) 0.0659(5) -0.0034(3) 0.0181(4) 0.0028(3)
F1 0.131(2) 0.170(3) 0.0913(18) 0.0191(19) 0.0401(17) -0.047(2)
O1 0.0929(18) 0.0900(18) 0.0541(13) -0.0182(13) -0.0039(13) -0.0080(15)
O2 0.0613(13) 0.0616(13) 0.0522(12) -0.0012(10) 0.0066(10) 0.0148(10)
O3 0.0809(15) 0.0442(12) 0.0862(16) -0.0160(11) 0.0306(13) -0.0077(11)
O4 0.0529(12) 0.0597(14) 0.0920(18) 0.0109(13) 0.0118(12) 0.0103(11)
C1 0.0653(19) 0.0516(16) 0.0496(17) -0.0024(13) 0.0139(15) -0.0045(14)
C2 0.0580(17) 0.0432(14) 0.0514(16) -0.0090(12) 0.0185(13) 0.0012(13)
C3 0.0550(17) 0.0405(15) 0.0603(18) -0.0013(13) 0.0056(14) 0.0009(13)
C4 0.077(2) 0.0391(15) 0.0482(16) -0.0029(12) 0.0097(15) -0.0011(14)
C5 0.100(3) 0.058(2) 0.059(2) -0.0079(16) 0.003(2) -0.0121(18)
C6 0.148(4) 0.064(2) 0.054(2) -0.0202(18) 0.027(3) -0.008(3)
C7 0.136(4) 0.065(2) 0.072(3) -0.012(2) 0.045(3) 0.015(3)
C8 0.102(3) 0.059(2) 0.068(2) 0.0021(17) 0.036(2) 0.0208(19)
C9 0.075(2) 0.0444(15) 0.0471(16) -0.0002(13) 0.0155(15) 0.0103(15)
C10 0.0557(17) 0.0479(16) 0.0667(19) -0.0083(15) 0.0123(15) -0.0061(14)
C11 0.086(3) 0.056(2) 0.117(3) -0.010(2) 0.046(3) -0.0032(18)
C12 0.105(3) 0.084(3) 0.117(4) -0.022(3) 0.059(3) -0.015(3)
C13 0.092(3) 0.104(3) 0.071(2) -0.004(2) 0.028(2) -0.037(3)
C14 0.080(3) 0.080(3) 0.093(3) 0.026(2) 0.014(2) -0.006(2)
C15 0.068(2) 0.0595(19) 0.079(2) 0.0047(17) 0.0202(18) 0.0000(16)
C16 0.0533(16) 0.0470(16) 0.0483(16) 0.0022(12) 0.0127(13) -0.0003(13)
C17 0.0631(19) 0.0636(19) 0.0526(18) 0.0014(15) 0.0052(15) -0.0013(16)
C18 0.086(2) 0.074(2) 0.0439(17) 0.0006(16) 0.0143(17) -0.0009(19)
C19 0.076(2) 0.0614(19) 0.0543(19) 0.0089(15) 0.0238(17) 0.0101(17)
C20 0.0509(17) 0.071(2) 0.066(2) 0.0099(17) 0.0124(15) 0.0060(15)
C21 0.0573(18) 0.064(2) 0.0475(16) -0.0002(14) 0.0089(14) -0.0031(15)
C22 0.108(3) 0.100(3) 0.084(3) 0.014(2) 0.052(2) 0.029(3)
S2 0.0535(4) 0.0452(4) 0.0615(4) -0.0064(3) 0.0220(3) -0.0068(3)
F2 0.1076(17) 0.1085(18) 0.0725(14) -0.0190(13) 0.0349(12) 0.0321(14)
O5 0.0500(12) 0.0885(17) 0.0684(14) 0.0020(13) -0.0035(11) 0.0125(12)
O6 0.0504(11) 0.0548(12) 0.0579(12) 0.0152(10) 0.0113(9) 0.0035(9)
O7 0.0577(13) 0.0792(16) 0.0884(17) -0.0324(13) 0.0203(12) -0.0208(12)
O8 0.0899(17) 0.0448(11) 0.0746(15) 0.0111(10) 0.0369(13) 0.0025(11)
C23 0.0408(15) 0.0558(16) 0.0491(16) -0.0028(13) 0.0091(13) 0.0054(13)
C24 0.0384(13) 0.0494(15) 0.0476(16) -0.0024(12) 0.0157(12) -0.0030(11)
C25 0.0515(15) 0.0426(14) 0.0445(15) 0.0049(12) 0.0101(12) 0.0043(12)
C26 0.0402(14) 0.0439(14) 0.0536(16) -0.0051(13) 0.0071(12) 0.0038(12)
C27 0.0521(18) 0.067(2) 0.066(2) -0.0124(16) -0.0007(15) 0.0092(15)
C28 0.0357(16) 0.082(2) 0.105(3) -0.028(2) 0.0017(18) 0.0017(16)
C29 0.0466(19) 0.069(2) 0.119(3) -0.020(2) 0.032(2) -0.0122(16)
C30 0.0592(19) 0.0519(17) 0.085(2) -0.0024(17) 0.0305(17) -0.0061(15)
C31 0.0395(14) 0.0441(15) 0.0585(17) -0.0012(13) 0.0129(12) -0.0006(11)
C32 0.0433(14) 0.0474(15) 0.0401(14) 0.0021(11) 0.0049(11) 0.0003(12)
C33 0.081(2) 0.0506(17) 0.0552(18) 0.0060(14) 0.0279(16) 0.0097(15)
C34 0.079(2) 0.0518(18) 0.067(2) -0.0004(15) 0.0194(18) 0.0123(16)
C35 0.0562(18) 0.078(2) 0.0480(18) -0.0106(16) 0.0091(15) 0.0158(16)
C36 0.0533(17) 0.083(2) 0.0488(17) 0.0052(16) 0.0175(14) 0.0038(16)
C37 0.0458(15) 0.0556(17) 0.0503(17) 0.0078(13) 0.0094(13) -0.0019(13)
C38 0.0473(15) 0.0484(15) 0.0445(15) -0.0029(12) 0.0132(12) 0.0010(12)
C39 0.0519(15) 0.0533(16) 0.0436(15) 0.0030(13) 0.0072(12) 0.0114(13)
C40 0.0421(14) 0.0642(18) 0.0489(16) -0.0041(14) 0.0043(12) 0.0066(13)
C41 0.0498(17) 0.069(2) 0.0458(16) -0.0078(14) 0.0125(14) -0.0006(14)
C42 0.0594(19) 0.102(3) 0.0391(16) 0.0090(17) 0.0092(15) 0.0067(18)
C43 0.0419(15) 0.091(2) 0.0484(17) 0.0015(16) 0.0047(13) 0.0074(15)
C44 0.067(2) 0.105(3) 0.056(2) -0.001(2) 0.0219(17) -0.008(2)

loop_
_atom_type_symbol
_atom_type_description
_atom_type_scat_dispersion_real
_atom_type_scat_dispersion_imag
_atom_type_scat_source
C C 0.0033 0.0016 'International Tables Vol C Tables 4.2.6.8 and 6.1.1.4'
H H 0.0000 0.0000 'International Tables Vol C Tables 4.2.6.8 and 6.1.1.4'
F F 0.0171 0.0103 'International Tables Vol C Tables 4.2.6.8 and 6.1.1.4'
O O 0.0106 0.0060 'International Tables Vol C Tables 4.2.6.8 and 6.1.1.4'
S S 0.1246 0.1234 'International Tables Vol C Tables 4.2.6.8 and 6.1.1.4'

loop_
_geom_angle_atom_site_label_1
_geom_angle_atom_site_label_2
_geom_angle_atom_site_label_3
_geom_angle
_geom_angle_site_symmetry_1
_geom_angle_site_symmetry_3
_geom_angle_publ_flag
O4 S1 O3 119.27(15) . . ?
O4 S1 C16 108.83(15) . . ?
O3 S1 C16 108.66(14) . . ?
O4 S1 C2 106.24(14) . . ?
O3 S1 C2 105.53(14) . . ?
C16 S1 C2 107.74(13) . . ?
C1 O2 C9 121.3(2) . . ?
O1 C1 O2 118.7(3) . . ?
O1 C1 C2 124.5(3) . . ?
O2 C1 C2 116.8(3) . . ?
C1 C2 C3 112.4(2) . . ?
C1 C2 S1 110.9(2) . . ?
C3 C2 S1 114.8(2) . . ?
C1 C2 H2 106.0 . . ?
C3 C2 H2 106.0 . . ?
S1 C2 H2 106.0 . . ?
C4 C3 C10 115.2(2) . . ?
C4 C3 C2 108.0(2) . . ?
C10 C3 C2 109.3(2) . . ?
C4 C3 H3 108.1 . . ?
C10 C3 H3 108.1 . . ?
C2 C3 H3 108.1 . . ?
C9 C4 C5 116.6(3) . . ?
C9 C4 C3 119.2(3) . . ?
C5 C4 C3 124.2(3) . . ?
C6 C5 C4 119.9(4) . . ?
C6 C5 H5 120.1 . . ?
C4 C5 H5 120.1 . . ?
C7 C6 C5 121.6(4) . . ?
C7 C6 H6 119.2 . . ?
C5 C6 H6 119.2 . . ?
C6 C7 C8 120.0(4) . . ?
C6 C7 H7 120.0 . . ?
C8 C7 H7 120.0 . . ?
C7 C8 C9 118.9(4) . . ?
C7 C8 H8 120.6 . . ?
C9 C8 H8 120.6 . . ?
C4 C9 C8 123.1(3) . . ?
C4 C9 O2 121.3(3) . . ?
C8 C9 O2 115.6(3) . . ?
C11 C10 C15 118.2(3) . . ?
C11 C10 C3 118.7(3) . . ?
C15 C10 C3 123.0(3) . . ?
C10 C11 C12 121.4(4) . . ?
C10 C11 H11 119.3 . . ?
C12 C11 H11 119.3 . . ?
C13 C12 C11 117.8(4) . . ?
C13 C12 H12 121.1 . . ?
C11 C12 H12 121.1 . . ?
F1 C13 C14 118.6(5) . . ?
F1 C13 C12 118.7(4) . . ?
C14 C13 C12 122.8(4) . . ?
C13 C14 C15 118.6(4) . . ?
C13 C14 H14 120.7 . . ?
C15 C14 H14 120.7 . . ?
C10 C15 C14 121.1(4) . . ?
C10 C15 H15 119.5 . . ?
C14 C15 H15 119.5 . . ?
C21 C16 C17 120.9(3) . . ?
C21 C16 S1 119.0(2) . . ?
C17 C16 S1 120.1(2) . . ?
C18 C17 C16 118.6(3) . . ?
C18 C17 H17 120.7 . . ?
C16 C17 H17 120.7 . . ?
C17 C18 C19 122.1(3) . . ?
C17 C18 H18 118.9 . . ?
C19 C18 H18 118.9 . . ?
C18 C19 C20 118.2(3) . . ?
C18 C19 C22 121.2(3) . . ?
C20 C19 C22 120.6(4) . . ?
C21 C20 C19 121.5(3) . . ?
C21 C20 H20 119.2 . . ?
C19 C20 H20 119.2 . . ?
C20 C21 C16 118.6(3) . . ?
C20 C21 H21 120.7 . . ?
C16 C21 H21 120.7 . . ?
C19 C22 H22A 109.5 . . ?
C19 C22 H22B 109.5 . . ?
H22A C22 H22B 109.5 . . ?
C19 C22 H22C 109.5 . . ?
H22A C22 H22C 109.5 . . ?
H22B C22 H22C 109.5 . . ?
O7 S2 O8 119.45(15) . . ?
O7 S2 C38 108.82(14) . . ?
O8 S2 C38 108.83(14) . . ?
O7 S2 C24 105.73(14) . . ?
O8 S2 C24 105.83(13) . . ?
C38 S2 C24 107.58(13) . . ?
C23 O6 C31 121.2(2) . . ?
O5 C23 O6 117.9(3) . . ?
O5 C23 C24 124.4(3) . . ?
O6 C23 C24 117.6(2) . . ?
C23 C24 C25 112.7(2) . . ?
C23 C24 S2 110.98(19) . . ?
C25 C24 S2 113.38(19) . . ?
C23 C24 H24 106.4 . . ?
C25 C24 H24 106.4 . . ?
S2 C24 H24 106.4 . . ?
C26 C25 C32 113.3(2) . . ?
C26 C25 C24 108.5(2) . . ?
C32 C25 C24 110.8(2) . . ?
C26 C25 H25 108.0 . . ?
C32 C25 H25 108.0 . . ?
C24 C25 H25 108.0 . . ?
C31 C26 C27 117.2(3) . . ?
C31 C26 C25 119.1(2) . . ?
C27 C26 C25 123.7(3) . . ?
C28 C27 C26 120.0(4) . . ?
C28 C27 H27 120.0 . . ?
C26 C27 H27 120.0 . . ?
C29 C28 C27 120.9(3) . . ?
C29 C28 H28 119.6 . . ?
C27 C28 H28 119.6 . . ?
C28 C29 C30 120.3(3) . . ?
C28 C29 H29 119.8 . . ?
C30 C29 H29 119.8 . . ?
C29 C30 C31 118.7(3) . . ?
C29 C30 H30 120.7 . . ?
C31 C30 H30 120.7 . . ?
C26 C31 C30 122.8(3) . . ?
C26 C31 O6 121.1(2) . . ?
C30 C31 O6 116.0(3) . . ?
C33 C32 C37 118.4(3) . . ?
C33 C32 C25 122.1(3) . . ?
C37 C32 C25 119.5(3) . . ?
C32 C33 C34 121.1(3) . . ?
C32 C33 H33 119.4 . . ?
C34 C33 H33 119.4 . . ?
C35 C34 C33 117.9(3) . . ?
C35 C34 H34 121.0 . . ?
C33 C34 H34 121.0 . . ?
F2 C35 C34 118.0(3) . . ?
F2 C35 C36 119.0(3) . . ?
C34 C35 C36 123.0(3) . . ?
C35 C36 C37 118.5(3) . . ?
C35 C36 H36 120.8 . . ?
C37 C36 H36 120.8 . . ?
C36 C37 C32 121.0(3) . . ?
C36 C37 H37 119.5 . . ?
C32 C37 H37 119.5 . . ?
C39 C38 C43 120.3(3) . . ?
C39 C38 S2 120.4(2) . . ?
C43 C38 S2 119.2(2) . . ?
C40 C39 C38 119.7(3) . . ?
C40 C39 H39 120.2 . . ?
C38 C39 H39 120.2 . . ?
C39 C40 C41 120.7(3) . . ?
C39 C40 H40 119.6 . . ?
C41 C40 H40 119.6 . . ?
C42 C41 C40 118.7(3) . . ?
C42 C41 C44 120.8(3) . . ?
C40 C41 C44 120.6(3) . . ?
C43 C42 C41 121.8(3) . . ?
C43 C42 H42 119.1 . . ?
C41 C42 H42 119.1 . . ?
C42 C43 C38 118.8(3) . . ?
C42 C43 H43 120.6 . . ?
C38 C43 H43 120.6 . . ?
C41 C44 H44A 109.5 . . ?
C41 C44 H44B 109.5 . . ?
H44A C44 H44B 109.5 . . ?
C41 C44 H44C 109.5 . . ?
H44A C44 H44C 109.5 . . ?
H44B C44 H44C 109.5 . . ?

loop_
_geom_bond_atom_site_label_1
_geom_bond_atom_site_label_2
_geom_bond_distance
_geom_bond_site_symmetry_2
_geom_bond_publ_flag
S1 O4 1.433(2) . ?
S1 O3 1.436(2) . ?
S1 C16 1.755(3) . ?
S1 C2 1.821(3) . ?
F1 C13 1.356(5) . ?
O1 C1 1.197(4) . ?
O2 C1 1.356(4) . ?
O2 C9 1.398(4) . ?
C1 C2 1.508(4) . ?
C2 C3 1.537(4) . ?
C2 H2 0.9800 . ?
C3 C4 1.503(4) . ?
C3 C10 1.516(4) . ?
C3 H3 0.9800 . ?
C4 C9 1.370(5) . ?
C4 C5 1.401(4) . ?
C5 C6 1.393(6) . ?
C5 H5 0.9300 . ?
C6 C7 1.343(7) . ?
C6 H6 0.9300 . ?
C7 C8 1.365(6) . ?
C7 H7 0.9300 . ?
C8 C9 1.386(4) . ?
C8 H8 0.9300 . ?
C10 C11 1.379(5) . ?
C10 C15 1.386(5) . ?
C11 C12 1.397(6) . ?
C11 H11 0.9300 . ?
C12 C13 1.367(7) . ?
C12 H12 0.9300 . ?
C13 C14 1.358(6) . ?
C14 C15 1.389(5) . ?
C14 H14 0.9300 . ?
C15 H15 0.9300 . ?
C16 C21 1.387(4) . ?
C16 C17 1.388(4) . ?
C17 C18 1.369(5) . ?
C17 H17 0.9300 . ?
C18 C19 1.375(5) . ?
C18 H18 0.9300 . ?
C19 C20 1.387(5) . ?
C19 C22 1.512(5) . ?
C20 C21 1.375(4) . ?
C20 H20 0.9300 . ?
C21 H21 0.9300 . ?
C22 H22A 0.9600 . ?
C22 H22B 0.9600 . ?
C22 H22C 0.9600 . ?
S2 O7 1.433(2) . ?
S2 O8 1.437(2) . ?
S2 C38 1.753(3) . ?
S2 C24 1.830(3) . ?
F2 C35 1.357(4) . ?
O5 C23 1.196(3) . ?
O6 C23 1.353(3) . ?
O6 C31 1.398(3) . ?
C23 C24 1.500(4) . ?
C24 C25 1.539(4) . ?
C24 H24 0.9800 . ?
C25 C26 1.504(4) . ?
C25 C32 1.525(4) . ?
C25 H25 0.9800 . ?
C26 C31 1.378(4) . ?
C26 C27 1.392(4) . ?
C27 C28 1.389(5) . ?
C27 H27 0.9300 . ?
C28 C29 1.363(6) . ?
C28 H28 0.9300 . ?
C29 C30 1.366(5) . ?
C29 H29 0.9300 . ?
C30 C31 1.382(4) . ?
C30 H30 0.9300 . ?
C32 C33 1.379(4) . ?
C32 C37 1.384(4) . ?
C33 C34 1.393(4) . ?
C33 H33 0.9300 . ?
C34 C35 1.358(5) . ?
C34 H34 0.9300 . ?
C35 C36 1.359(5) . ?
C36 C37 1.381(4) . ?
C36 H36 0.9300 . ?
C37 H37 0.9300 . ?
C38 C39 1.379(4) . ?
C38 C43 1.389(4) . ?
C39 C40 1.376(4) . ?
C39 H39 0.9300 . ?
C40 C41 1.380(4) . ?
C40 H40 0.9300 . ?
C41 C42 1.377(4) . ?
C41 C44 1.502(4) . ?
C42 C43 1.369(4) . ?
C42 H42 0.9300 . ?
C43 H43 0.9300 . ?
C44 H44A 0.9600 . ?
C44 H44B 0.9600 . ?
C44 H44C 0.9600 . ?

loop_
_geom_hbond_atom_site_label_D
_geom_hbond_atom_site_label_H
_geom_hbond_atom_site_label_A
_geom_hbond_distance_DH
_geom_hbond_distance_HA
_geom_hbond_distance_DA
_geom_hbond_angle_DHA
_geom_hbond_site_symmetry_A
C3 H3 O4 0.98 2.51 3.002(4) 110.6 .
C24 H24 O3 0.98 2.58 3.435(3) 145.9 2_756
C25 H25 O8 0.98 2.46 2.971(4) 111.9 .
C34 H34 O2 0.93 2.57 3.455(4) 158.9 1_655

loop_
_geom_torsion_atom_site_label_1
_geom_torsion_atom_site_label_2
_geom_torsion_atom_site_label_3
_geom_torsion_atom_site_label_4
_geom_torsion
_geom_torsion_site_symmetry_1
_geom_torsion_site_symmetry_2
_geom_torsion_site_symmetry_3
_geom_torsion_site_symmetry_4
_geom_torsion_publ_flag
C9 O2 C1 O1 -179.4(3) . . . . ?
C9 O2 C1 C2 -0.2(4) . . . . ?
O1 C1 C2 C3 142.7(3) . . . . ?
O2 C1 C2 C3 -36.4(4) . . . . ?
O1 C1 C2 S1 -87.2(4) . . . . ?
O2 C1 C2 S1 93.7(3) . . . . ?
O4 S1 C2 C1 -166.1(2) . . . . ?
O3 S1 C2 C1 66.3(2) . . . . ?
C16 S1 C2 C1 -49.7(2) . . . . ?
O4 S1 C2 C3 -37.4(2) . . . . ?
O3 S1 C2 C3 -164.9(2) . . . . ?
C16 S1 C2 C3 79.1(2) . . . . ?
C1 C2 C3 C4 50.8(3) . . . . ?
S1 C2 C3 C4 -77.2(3) . . . . ?
C1 C2 C3 C10 -75.1(3) . . . . ?
S1 C2 C3 C10 156.8(2) . . . . ?
C10 C3 C4 C9 89.1(3) . . . . ?
C2 C3 C4 C9 -33.3(4) . . . . ?
C10 C3 C4 C5 -91.3(4) . . . . ?
C2 C3 C4 C5 146.3(3) . . . . ?
C9 C4 C5 C6 0.1(5) . . . . ?
C3 C4 C5 C6 -179.5(3) . . . . ?
C4 C5 C6 C7 0.2(6) . . . . ?
C5 C6 C7 C8 -0.4(7) . . . . ?
C6 C7 C8 C9 0.4(6) . . . . ?
C5 C4 C9 C8 -0.1(5) . . . . ?
C3 C4 C9 C8 179.5(3) . . . . ?
C5 C4 C9 O2 178.8(3) . . . . ?
C3 C4 C9 O2 -1.6(4) . . . . ?
C7 C8 C9 C4 -0.1(5) . . . . ?
C7 C8 C9 O2 -179.1(3) . . . . ?
C1 O2 C9 C4 20.9(4) . . . . ?
C1 O2 C9 C8 -160.1(3) . . . . ?
C4 C3 C10 C11 163.6(3) . . . . ?
C2 C3 C10 C11 -74.6(4) . . . . ?
C4 C3 C10 C15 -19.4(4) . . . . ?
C2 C3 C10 C15 102.4(3) . . . . ?
C15 C10 C11 C12 -2.0(6) . . . . ?
C3 C10 C11 C12 175.1(4) . . . . ?
C10 C11 C12 C13 0.2(7) . . . . ?
C11 C12 C13 F1 -178.5(4) . . . . ?
C11 C12 C13 C14 2.0(7) . . . . ?
F1 C13 C14 C15 178.3(4) . . . . ?
C12 C13 C14 C15 -2.1(7) . . . . ?
C11 C10 C15 C14 1.9(5) . . . . ?
C3 C10 C15 C14 -175.1(3) . . . . ?
C13 C14 C15 C10 0.1(6) . . . . ?
O4 S1 C16 C21 -162.9(2) . . . . ?
O3 S1 C16 C21 -31.5(3) . . . . ?
C2 S1 C16 C21 82.3(3) . . . . ?
O4 S1 C16 C17 16.5(3) . . . . ?
O3 S1 C16 C17 147.8(3) . . . . ?
C2 S1 C16 C17 -98.3(3) . . . . ?
C21 C16 C17 C18 -1.9(5) . . . . ?
S1 C16 C17 C18 178.8(3) . . . . ?
C16 C17 C18 C19 0.3(5) . . . . ?
C17 C18 C19 C20 1.3(5) . . . . ?
C17 C18 C19 C22 -177.7(4) . . . . ?
C18 C19 C20 C21 -1.4(5) . . . . ?
C22 C19 C20 C21 177.6(3) . . . . ?
C19 C20 C21 C16 -0.1(5) . . . . ?
C17 C16 C21 C20 1.8(5) . . . . ?
S1 C16 C21 C20 -178.9(2) . . . . ?
C31 O6 C23 O5 178.4(3) . . . . ?
C31 O6 C23 C24 -2.3(4) . . . . ?
O5 C23 C24 C25 145.5(3) . . . . ?
O6 C23 C24 C25 -33.7(3) . . . . ?
O5 C23 C24 S2 -86.1(3) . . . . ?
O6 C23 C24 S2 94.7(3) . . . . ?
O7 S2 C24 C23 67.0(2) . . . . ?
O8 S2 C24 C23 -165.33(19) . . . . ?
C38 S2 C24 C23 -49.1(2) . . . . ?
O7 S2 C24 C25 -164.9(2) . . . . ?
O8 S2 C24 C25 -37.3(2) . . . . ?
C38 S2 C24 C25 78.9(2) . . . . ?
C23 C24 C25 C26 49.0(3) . . . . ?
S2 C24 C25 C26 -78.1(2) . . . . ?
C23 C24 C25 C32 -76.0(3) . . . . ?
S2 C24 C25 C32 156.87(18) . . . . ?
C32 C25 C26 C31 90.6(3) . . . . ?
C24 C25 C26 C31 -32.9(3) . . . . ?
C32 C25 C26 C27 -91.1(3) . . . . ?
C24 C25 C26 C27 145.3(3) . . . . ?
C31 C26 C27 C28 -0.9(4) . . . . ?
C25 C26 C27 C28 -179.2(3) . . . . ?
C26 C27 C28 C29 0.0(5) . . . . ?
C27 C28 C29 C30 0.6(6) . . . . ?
C28 C29 C30 C31 -0.2(5) . . . . ?
C27 C26 C31 C30 1.4(4) . . . . ?
C25 C26 C31 C30 179.8(3) . . . . ?
C27 C26 C31 O6 -179.7(3) . . . . ?
C25 C26 C31 O6 -1.3(4) . . . . ?
C29 C30 C31 C26 -0.9(5) . . . . ?
C29 C30 C31 O6 -179.9(3) . . . . ?
C23 O6 C31 C26 21.5(4) . . . . ?
C23 O6 C31 C30 -159.5(3) . . . . ?
C26 C25 C32 C33 -36.9(4) . . . . ?
C24 C25 C32 C33 85.3(3) . . . . ?
C26 C25 C32 C37 143.1(3) . . . . ?
C24 C25 C32 C37 -94.6(3) . . . . ?
C37 C32 C33 C34 -0.9(5) . . . . ?
C25 C32 C33 C34 179.1(3) . . . . ?
C32 C33 C34 C35 -0.7(5) . . . . ?
C33 C34 C35 F2 -178.0(3) . . . . ?
C33 C34 C35 C36 1.4(6) . . . . ?
F2 C35 C36 C37 178.9(3) . . . . ?
C34 C35 C36 C37 -0.5(5) . . . . ?
C35 C36 C37 C32 -1.2(5) . . . . ?
C33 C32 C37 C36 1.9(4) . . . . ?
C25 C32 C37 C36 -178.2(3) . . . . ?
O7 S2 C38 C39 148.9(2) . . . . ?
O8 S2 C38 C39 17.2(3) . . . . ?
C24 S2 C38 C39 -97.0(3) . . . . ?
O7 S2 C38 C43 -32.6(3) . . . . ?
O8 S2 C38 C43 -164.2(2) . . . . ?
C24 S2 C38 C43 81.5(3) . . . . ?
C43 C38 C39 C40 -0.4(5) . . . . ?
S2 C38 C39 C40 178.2(2) . . . . ?
C38 C39 C40 C41 -1.1(5) . . . . ?
C39 C40 C41 C42 1.6(5) . . . . ?
C39 C40 C41 C44 -178.1(3) . . . . ?
C40 C41 C42 C43 -0.8(6) . . . . ?
C44 C41 C42 C43 179.0(4) . . . . ?
C41 C42 C43 C38 -0.6(6) . . . . ?
C39 C38 C43 C42 1.2(5) . . . . ?
S2 C38 C43 C42 -177.3(3) . . . . ?
